data_1526614
loop_
_publ_author_name
'Khalifah, P.'
'Huang, Q.'
'Ho, D.M.'
'Zandbergen, H.W.'
'Cava, R.J.'

_publ_section_title
;
 La7 Ru3 O18 and La4.87 Ru2 O12: geometric frustration in two closely
 related structures with isolated Ru O6 octahedra
;
_journal_name_full 'Journal of Solid State Chemistry'
_journal_page_first 189
_journal_page_last 197
_journal_volume 155
_journal_year 2000
_chemical_formula_sum 'La4.87 O12 Ru2'
_chemical_name_systematic 'La4.87 (Ru O6)2'
_space_group_IT_number 14
_symmetry_space_group_name_Hall '-P 2ybc'
_symmetry_space_group_name_H-M 'P 1 21/c 1'
_cell_angle_alpha 90
_cell_angle_beta 90.815
_cell_angle_gamma 90
_cell_formula_units_Z 4
_cell_length_a 5.5798
_cell_length_b 10.1286
_cell_length_c 19.01
_cell_volume 1074.252
_citation_journal_id_ASTM JSSCBI
_cod_data_source_file Khalifah_JSSCBI_2000_34.cif
_cod_data_source_block La4.87O12Ru2
_cod_database_code 1526614

loop_
_symmetry_equiv_pos_as_xyz
x,y,z
-x,y+1/2,-z+1/2
-x,-y,-z
x,-y-1/2,z-1/2

loop_
_atom_site_label
_atom_site_type_symbol
_atom_site_fract_x
_atom_site_fract_y
_atom_site_fract_z
_atom_site_occupancy
_atom_site_U_iso_or_equiv
La3 La+3 0.26961 0.0204 0.34188 1 0.0
O6 O-2 0.0233 0.8618 -0.0484 1 0.0
O9 O-2 0.0513 0.8272 0.2897 1 0.0
Ru2 Ru+4 0.25015 0.75093 0.00688 1 0.0
La2 La+3 0.74172 -0.09052 0.46557 0.87 0.0
O12 O-2 0.9336 -0.0496 0.164 1 0.0
La5 La+3 0.24475 0.77807 0.17509 1 0.0
La4 La+3 0.20776 0.14405 0.15749 1 0.0
O11 O-2 0.4543 -0.0134 0.2189 1 0.0
O10 O-2 0.8999 0.0748 0.2849 1 0.0
O5 O-2 0.5262 0.8077 -0.0477 1 0.0
O3 O-2 0.3199 -0.0855 0.0658 1 0.0
O2 O-2 0.4588 0.6318 0.0684 1 0.0
O4 O-2 0.1749 0.588 -0.0502 1 0.0
La1 La+3 0.75355 -0.07353 0.04938 1 0.0
Ru1 Ru+4 0.76245 -0.08752 0.25083 1 0.0
O7 O-2 0.6195 0.8739 0.3421 1 0.0
O8 O-2 0.6592 0.7379 0.2156 1 0.0
O1 O-2 -0.028 0.7062 0.0678 1 0.0
